data_1526866
loop_
_publ_author_name
'Vander Griend, D.A.'
'Barry, S.J.'
'Malo, S.'
'Poeppelmeier, K.R.'
'Dravid, V.P.'
'Dabbousch, N.M.'

_publ_section_title
;
 La3 Cu2 V O9: a surprising variation on the Y Al O3 structure-type with
 2D copper clusters of embedded triangles
;
_journal_name_full 'Solid State Sciences'
_journal_page_first 569
_journal_page_last 579
_journal_volume 3
_journal_year 2001
_chemical_formula_sum 'Cu2.888 La4.333 O13 V1.444'
_chemical_name_systematic 'La4.333 Cu2.888 V1.444 O13'
_space_group_IT_number 176
_symmetry_space_group_name_Hall '-P 6c'
_symmetry_space_group_name_H-M 'P 63/m'
_cell_angle_alpha 90
_cell_angle_beta 90
_cell_angle_gamma 120
_cell_formula_units_Z 6
_cell_length_a 14.447
_cell_length_b 14.447
_cell_length_c 10.686
_cell_volume 1931.529
_citation_journal_id_ASTM SSSCFJ
_cod_data_source_file VanderGriend_SSSCFJ_2001_1962.cif
_cod_data_source_block Cu2.888La4.333O13V1.444
_cod_original_cell_volume 1931.528
_cod_database_code 1526866

loop_
_symmetry_equiv_pos_as_xyz
x,y,z
x-y,x,z+1/2
-y,x-y,z
-x,-y,z+1/2
-x+y,-x,z
y,-x+y,z+1/2
-x,-y,-z
-x+y,-x,-z-1/2
y,-x+y,-z
x,y,-z-1/2
x-y,x,-z
-y,x-y,-z-1/2

loop_
_atom_site_label
_atom_site_type_symbol
_atom_site_fract_x
_atom_site_fract_y
_atom_site_fract_z
_atom_site_occupancy
_atom_site_U_iso_or_equiv
V3 V+5 0.194 0.705 0.25 1 0.0
O6 O-2 0 0 0.25 1 0.0
O7 O-2 0.3103 0.0741 0.25 1 0.0
O9 O-2 0.2892 0.3474 0.25 1 0.0
La1 La+3 0 0 0 1 0.0
V1 V+5 0.6667 0.3333 0.25 1 0.0
Cu2 Cu+2 0.3515 0.2284 0.25 1 0.0
O10 O-2 0.4528 0.5519 0.25 1 0.0
La3 La+3 0.612 0.1488 0.0085 1 0.0
O8 O-2 0.5641 0.3738 0.25 1 0.0
O1 O-2 0.4378 0.0347 0.0766 1 0.0
O4 O-2 0.6667 0.3333 0.0775 1 0.0
Cu3 Cu+2 0.6059 0.5807 0.25 1 0.0
O5 O-2 0.2813 0.4982 0.1079 1 0.0
Cu1 Cu+2 0.0183 0.1562 0.25 0.87 0.0
V2 V+5 0.989 0.134 0.25 0.13 0.0
La2 La+3 0.3034 0.0732 -0.0005 1 0.0
O2 O-2 0.7471 0.1139 0.0744 1 0.0
O3 O-2 0.0485 0.1797 0.0824 1 0.0
